data_7124759
loop_
_publ_author_name
'Burgun, Alexandre'
'Valente, Peter'
'Evans, Jack D.'
'Huang, David M.'
'Sumby, Christopher J.'
'Doonan, Christian J.'

_publ_section_title
;
 Endohedrally functionalised porous organic cages.
;
_journal_issue 57
_journal_name_full 'Chemical communications (Cambridge, England)'
_journal_page_first 8850
_journal_page_last 8853
_journal_paper_doi 10.1039/c6cc04423a
_journal_volume 52
_journal_year 2016
_chemical_formula_sum 'C110 H60 N2 O2'
_chemical_formula_weight 1441.60
_space_group_crystal_system orthorhombic
_space_group_IT_number 60
_space_group_name_Hall '-P 2n 2ab'
_space_group_name_H-M_alt 'P b c n'
_atom_sites_solution_hydrogens geom
_audit_creation_method SHELXL-2014/6
_audit_update_record
;
2016-04-21 deposited with the CCDC.
2016-06-17 downloaded from the CCDC.
;
_cell_angle_alpha 90
_cell_angle_beta 90
_cell_angle_gamma 90
_cell_formula_units_Z 4
_cell_length_a 31.580(6)
_cell_length_b 18.296(4)
_cell_length_c 20.075(4)
_cell_measurement_reflns_used 62929
_cell_measurement_temperature 100(2)
_cell_measurement_theta_max 31.63
_cell_measurement_theta_min 0.71
_cell_volume 11599(4)
_computing_cell_refinement 'XDS (Kabsch, 1993)'
_computing_data_collection 'BluIce (McPhillips, 2002)'
_computing_data_reduction 'XDS (Kabsch, 1993)'
_computing_structure_refinement 'SHELXL-2014/6 (Sheldrick, 2014)'
_computing_structure_solution 'SHELXL-2013 (Sheldrick, 2013)'
_diffrn_ambient_temperature 100(2)
_diffrn_measured_fraction_theta_full 0.760
_diffrn_measured_fraction_theta_max 0.993
_diffrn_measurement_device_type 'ADSC Quantum 315r'
_diffrn_measurement_method 'Phi Scan'
_diffrn_radiation_monochromator 'Silicon Double Crystal'
_diffrn_radiation_source 'MX2 Beamline Australian Synchrotron'
_diffrn_radiation_type Synchrotron
_diffrn_radiation_wavelength 0.71073
_diffrn_reflns_av_R_equivalents 0.1021
_diffrn_reflns_av_unetI/netI 0.0343
_diffrn_reflns_Laue_measured_fraction_full 0.760
_diffrn_reflns_Laue_measured_fraction_max 0.993
_diffrn_reflns_limit_h_max 34
_diffrn_reflns_limit_h_min -34
_diffrn_reflns_limit_k_max 19
_diffrn_reflns_limit_k_min -19
_diffrn_reflns_limit_l_max 21
_diffrn_reflns_limit_l_min -21
_diffrn_reflns_number 106587
_diffrn_reflns_point_group_measured_fraction_full 0.760
_diffrn_reflns_point_group_measured_fraction_max 0.993
_diffrn_reflns_theta_full 25.000
_diffrn_reflns_theta_max 22.758
_diffrn_reflns_theta_min 1.286
_exptl_absorpt_coefficient_mu 0.049
_exptl_absorpt_correction_type multi-scan
_exptl_absorpt_process_details 'XDS (Kabsch, 1993)'
_exptl_crystal_colour colourless
_exptl_crystal_density_diffrn 0.826
_exptl_crystal_density_meas ?
_exptl_crystal_description plate
_exptl_crystal_F_000 3000
_exptl_crystal_size_max 0.20
_exptl_crystal_size_mid 0.20
_exptl_crystal_size_min 0.02
_exptl_transmission_factor_max 0.999
_exptl_transmission_factor_min 0.990
_platon_squeeze_details
;
The crystals have around 50% solvent accessible 
volume occupied with a possible mixture of 
benzene/petroleum spirit. This was not added
to the formula.
;
_refine_diff_density_max 0.218
_refine_diff_density_min -0.211
_refine_diff_density_rms 0.056
_refine_ls_extinction_method none
_refine_ls_goodness_of_fit_ref 1.084
_refine_ls_hydrogen_treatment constr
_refine_ls_matrix_type full
_refine_ls_number_parameters 515
_refine_ls_number_reflns 7776
_refine_ls_number_restraints 0
_refine_ls_restrained_S_all 1.084
_refine_ls_R_factor_all 0.1068
_refine_ls_R_factor_gt 0.0942
_refine_ls_shift/su_max 0.000
_refine_ls_shift/su_mean 0.000
_refine_ls_structure_factor_coef Fsqd
_refine_ls_weighting_details 'w=1/[\s^2^(Fo^2^)+(0.1657P)^2^+4.8074P] where P=(Fo^2^+2Fc^2^)/3'
_refine_ls_weighting_scheme calc
_refine_ls_wR_factor_gt 0.2643
_refine_ls_wR_factor_ref 0.2764
_reflns_Friedel_coverage 0.000
_reflns_number_gt 6642
_reflns_number_total 7776
_reflns_threshold_expression 'I > 2\s(I)'
_cod_data_source_file c6cc04423a2.cif
_cod_data_source_block C1-N2b_sqd
_cod_depositor_comments
;
The following automatic conversions were performed:

data item '_exptl_crystal_density_meas' value 'not measured' was
changed to '?' -- the value is perceived as not measured.

Automatic conversion script
Id: cif_fix_values 6909 2019-04-08 15:41:33Z antanas 
;
_cod_database_code 7124759
_shelx_space_group_comment
;
The symmetry employed for this shelxl refinement is uniquely defined
by the following loop, which should always be used as a source of
symmetry information in preference to the above space-group names.
They are only intended as comments.
;
_shelxl_version_number 2014/6

loop_
_space_group_symop_operation_xyz
'x, y, z'
'-x+1/2, -y+1/2, z+1/2'
'x+1/2, -y+1/2, -z'
'-x, y, -z+1/2'
'-x, -y, -z'
'x-1/2, y-1/2, -z-1/2'
'-x-1/2, y-1/2, z'
'x, -y, z-1/2'

loop_
_atom_site_label
_atom_site_type_symbol
_atom_site_fract_x
_atom_site_fract_y
_atom_site_fract_z
_atom_site_U_iso_or_equiv
_atom_site_adp_type
_atom_site_occupancy
_atom_site_site_symmetry_order
_atom_site_calc_flag
_atom_site_refinement_flags_posn
_atom_site_refinement_flags_adp
_atom_site_refinement_flags_occupancy
_atom_site_disorder_assembly
_atom_site_disorder_group
C1 C 0.75486(17) 0.3434(2) 0.4007(2) 0.1047(14) Uani 1 1 d . . . . .
H1A H 0.7743 0.3689 0.3706 0.157 Uiso 1 1 calc R U . . .
H1B H 0.7695 0.3316 0.4423 0.157 Uiso 1 1 calc R U . . .
H1C H 0.7305 0.3750 0.4103 0.157 Uiso 1 1 calc R U . . .
O2 O 0.74073(17) 0.27866(17) 0.37038(17) 0.164(2) Uani 1 1 d . . . . .
C3 C 0.72299(19) 0.2829(2) 0.3084(2) 0.1139(18) Uani 1 1 d . . . . .
C4 C 0.7095(3) 0.2173(3) 0.2819(3) 0.216(5) Uani 1 1 d . . . . .
H4 H 0.7121 0.1737 0.3072 0.260 Uiso 1 1 calc R U . . .
C5 C 0.6923(3) 0.2146(2) 0.2190(3) 0.163(3) Uani 1 1 d . . . . .
H5 H 0.6850 0.1685 0.2004 0.195 Uiso 1 1 calc R U . . .
C6 C 0.68544(11) 0.27619(17) 0.18282(16) 0.0680(9) Uani 1 1 d . . . . .
C7 C 0.69585(10) 0.34021(17) 0.21329(15) 0.0628(8) Uani 1 1 d . . . . .
H7 H 0.6894 0.3845 0.1909 0.075 Uiso 1 1 calc R U . . .
C8 C 0.71525(11) 0.34462(18) 0.27492(16) 0.0695(9) Uani 1 1 d . . . . .
H8 H 0.7229 0.3907 0.2931 0.083 Uiso 1 1 calc R U . . .
C9 C 0.66335(10) 0.27599(16) 0.11450(15) 0.0637(8) Uani 1 1 d . . . . .
C10 C 0.65375(11) 0.19838(16) 0.08864(15) 0.0634(8) Uani 1 1 d . . . . .
C11 C 0.68773(11) 0.15309(18) 0.07256(19) 0.0748(10) Uani 1 1 d . . . . .
H11 H 0.7157 0.1693 0.0817 0.090 Uiso 1 1 calc R U . . .
C12 C 0.68188(11) 0.08587(17) 0.04400(18) 0.0714(9) Uani 1 1 d . . . . .
H12 H 0.7058 0.0565 0.0338 0.086 Uiso 1 1 calc R U . . .
C13 C 0.64220(12) 0.06036(17) 0.02992(19) 0.0744(10) Uani 1 1 d . . . . .
C14 C 0.60838(13) 0.1043(2) 0.0452(3) 0.1044(15) Uani 1 1 d . . . . .
H14 H 0.5805 0.0877 0.0362 0.125 Uiso 1 1 calc R U . . .
C15 C 0.61440(12) 0.1732(2) 0.0738(2) 0.0855(11) Uani 1 1 d . . . . .
H15 H 0.5905 0.2030 0.0830 0.103 Uiso 1 1 calc R U . . .
C16 C 0.63592(12) -0.0095(2) -0.0014(2) 0.0837(11) Uani 1 1 d . . . . .
C17 C 0.63080(12) -0.0676(2) -0.0280(2) 0.0895(12) Uani 1 1 d . . . . .
C18 C 0.62136(14) -0.13394(19) -0.0626(2) 0.0927(12) Uani 1 1 d . . . . .
C19 C 0.64270(16) -0.1982(2) -0.0505(3) 0.1084(15) Uani 1 1 d . . . . .
H19 H 0.6644 -0.1995 -0.0178 0.130 Uiso 1 1 calc R U . . .
C20 C 0.63271(17) -0.2612(2) -0.0856(3) 0.1230(19) Uani 1 1 d . . . . .
H20 H 0.6473 -0.3057 -0.0771 0.148 Uiso 1 1 calc R U . . .
C21 C 0.60173(19) -0.2581(2) -0.1325(3) 0.1268(19) Uani 1 1 d . . . . .
H21 H 0.5951 -0.3004 -0.1578 0.152 Uiso 1 1 calc R U . . .
C22 C 0.57983(19) -0.1940(2) -0.1436(3) 0.127(2) Uani 1 1 d . . . . .
N23 N 0.59019(14) -0.13090(18) -0.1086(2) 0.1027(13) Uani 0.3333 1 d . . P A 2
C23 C 0.59019(14) -0.13090(18) -0.1086(2) 0.1027(13) Uani 0.6667 1 d . . P A 1
H23 H 0.5756 -0.0864 -0.1169 0.123 Uiso 0.6667 1 calc R U P A 1
C24 C 0.5459(2) -0.1900(2) -0.1894(3) 0.162(3) Uani 1 1 d . . . . .
C25 C 0.5163(3) -0.1871(2) -0.2276(4) 0.187(4) Uani 1 1 d . . . . .
C26 C 0.62178(11) 0.32064(18) 0.12417(16) 0.0679(9) Uani 1 1 d . . . . .
C27 C 0.61196(11) 0.38304(18) 0.0883(2) 0.0782(10) Uani 1 1 d . . . . .
H27 H 0.6318 0.4020 0.0573 0.094 Uiso 1 1 calc R U . . .
C28 C 0.57369(12) 0.41788(19) 0.0971(2) 0.0862(11) Uani 1 1 d . . . . .
H28 H 0.5678 0.4608 0.0722 0.103 Uiso 1 1 calc R U . . .
C29 C 0.54393(12) 0.3921(2) 0.14105(18) 0.0751(10) Uani 1 1 d . . . . .
C30 C 0.55506(14) 0.3326(2) 0.18008(18) 0.0926(12) Uani 1 1 d . . . . .
H30 H 0.5358 0.3151 0.2127 0.111 Uiso 1 1 calc R U . . .
C31 C 0.59334(14) 0.2989(2) 0.17227(18) 0.0929(13) Uani 1 1 d . . . . .
H31 H 0.6005 0.2594 0.2008 0.111 Uiso 1 1 calc R U . . .
C32 C 0.50211(14) 0.4225(2) 0.14650(19) 0.0824(10) Uani 1 1 d . . . . .
C33 C 0.46605(13) 0.4424(2) 0.14775(19) 0.0789(10) Uani 1 1 d . . . . .
C34 C 0.42248(12) 0.46247(17) 0.14737(18) 0.0720(9) Uani 1 1 d . . . . .
C35 C 0.40207(12) 0.4826(2) 0.20537(19) 0.0788(10) Uani 1 1 d . . . . .
H35 H 0.4173 0.4844 0.2461 0.095 Uiso 1 1 calc R U . . .
C36 C 0.35965(12) 0.4999(2) 0.20424(19) 0.0858(11) Uani 1 1 d . . . . .
H36 H 0.3456 0.5137 0.2441 0.103 Uiso 1 1 calc R U . . .
C37 C 0.33760(11) 0.4971(2) 0.14454(19) 0.0777(10) Uani 1 1 d . . . . .
H37 H 0.3083 0.5088 0.1434 0.093 Uiso 1 1 calc R U . . .
C38 C 0.35838(11) 0.47718(15) 0.08681(16) 0.0629(8) Uani 1 1 d . . . . .
N39 N 0.40048(10) 0.46017(15) 0.08685(16) 0.0686(8) Uani 0.3333 1 d . . P B 2
C39 C 0.40048(10) 0.46017(15) 0.08685(16) 0.0686(8) Uani 0.6667 1 d . . P B 1
H39 H 0.4145 0.4471 0.0467 0.082 Uiso 0.6667 1 calc R U P B 1
C40 C 0.33512(11) 0.47429(16) 0.02449(18) 0.0654(8) Uani 1 1 d . . . . .
C41 C 0.31438(10) 0.47438(16) -0.02500(18) 0.0626(8) Uani 1 1 d . . . . .
C42 C 0.69127(10) 0.31003(15) 0.05981(15) 0.0604(8) Uani 1 1 d . . . . .
C43 C 0.73144(11) 0.33640(19) 0.07023(16) 0.0680(9) Uani 1 1 d . . . . .
H43 H 0.7437 0.3329 0.1133 0.082 Uiso 1 1 calc R U . . .
C44 C 0.75443(11) 0.36805(19) 0.01907(16) 0.0691(9) Uani 1 1 d . . . . .
H44 H 0.7822 0.3859 0.0276 0.083 Uiso 1 1 calc R U . . .
C45 C 0.73765(11) 0.37402(17) -0.04396(15) 0.0650(9) Uani 1 1 d . . . . .
C46 C 0.69811(12) 0.34437(17) -0.05573(17) 0.0706(9) Uani 1 1 d . . . . .
H46 H 0.6864 0.3461 -0.0993 0.085 Uiso 1 1 calc R U . . .
C47 C 0.67551(12) 0.31243(17) -0.00512(16) 0.0680(9) Uani 1 1 d . . . . .
H47 H 0.6486 0.2915 -0.0145 0.082 Uiso 1 1 calc R U . . .
C48 C 0.75845(11) 0.4118(2) -0.09637(18) 0.0711(9) Uani 1 1 d . . . . .
C49 C 0.77190(12) 0.4441(2) -0.14392(19) 0.0733(9) Uani 1 1 d . . . . .
C50 C 0.78300(12) 0.47644(19) -0.20628(17) 0.0718(9) Uani 1 1 d . . . . .
C51 C 0.81964(15) 0.5161(3) -0.2156(2) 0.1035(14) Uani 1 1 d . . . . .
H51 H 0.8389 0.5228 -0.1798 0.124 Uiso 1 1 calc R U . . .
C52 C 0.82823(16) 0.5461(3) -0.2775(2) 0.1204(18) Uani 1 1 d . . . . .
H52 H 0.8534 0.5735 -0.2841 0.144 Uiso 1 1 calc R U . . .
C53 C 0.80082(13) 0.5364(2) -0.3284(2) 0.0923(12) Uani 1 1 d . . . . .
H53 H 0.8068 0.5571 -0.3708 0.111 Uiso 1 1 calc R U . . .
C54 C 0.76382(10) 0.49606(18) -0.31901(17) 0.0683(9) Uani 1 1 d . . . . .
N55 N 0.75557(9) 0.46630(15) -0.25810(15) 0.0629(8) Uani 0.3333 1 d . . P C 2
C55 C 0.75557(9) 0.46630(15) -0.25810(15) 0.0629(8) Uani 0.6667 1 d . . P C 1
H55 H 0.7306 0.4383 -0.2517 0.076 Uiso 0.6667 1 calc R U P C 1
C56 C 0.73447(11) 0.48519(17) -0.37259(18) 0.0654(8) Uani 1 1 d . . . . .
C57 C 0.71066(11) 0.47837(16) -0.41925(18) 0.0651(9) Uani 1 1 d . . . . .

loop_
_atom_site_aniso_label
_atom_site_aniso_U_11
_atom_site_aniso_U_22
_atom_site_aniso_U_33
_atom_site_aniso_U_23
_atom_site_aniso_U_13
_atom_site_aniso_U_12
C1 0.155(4) 0.089(3) 0.071(2) -0.013(2) -0.042(3) 0.028(3)
O2 0.316(6) 0.0727(19) 0.104(2) -0.0197(17) -0.118(3) 0.056(3)
C3 0.206(5) 0.064(2) 0.072(3) -0.0078(19) -0.062(3) 0.036(3)
C4 0.464(14) 0.053(3) 0.132(5) -0.013(3) -0.168(7) 0.054(5)
C5 0.337(9) 0.048(2) 0.103(4) -0.016(2) -0.113(5) 0.044(3)
C6 0.098(2) 0.0476(18) 0.0586(19) -0.0026(15) -0.0093(17) 0.0142(16)
C7 0.083(2) 0.0515(18) 0.0536(18) 0.0017(14) -0.0064(15) 0.0100(15)
C8 0.092(2) 0.0601(19) 0.0566(19) -0.0034(15) -0.0090(17) 0.0122(16)
C9 0.086(2) 0.0503(17) 0.0549(18) -0.0077(14) -0.0097(15) 0.0114(15)
C10 0.083(2) 0.0504(17) 0.0572(19) 0.0001(14) -0.0049(16) 0.0078(16)
C11 0.081(2) 0.0510(19) 0.093(3) -0.0135(17) -0.0186(18) 0.0055(16)
C12 0.081(2) 0.0518(18) 0.082(2) -0.0134(16) -0.0084(18) 0.0050(16)
C13 0.087(2) 0.0492(18) 0.087(2) -0.0044(17) -0.0133(19) 0.0006(17)
C14 0.079(2) 0.067(2) 0.167(5) -0.018(3) -0.007(3) -0.008(2)
C15 0.083(2) 0.056(2) 0.117(3) -0.004(2) 0.006(2) 0.0031(18)
C16 0.090(2) 0.056(2) 0.105(3) -0.004(2) -0.020(2) -0.0035(18)
C17 0.091(2) 0.055(2) 0.123(3) -0.011(2) -0.024(2) -0.0026(18)
C18 0.108(3) 0.050(2) 0.120(3) -0.012(2) -0.029(3) -0.0052(19)
C19 0.127(3) 0.058(2) 0.140(4) -0.011(2) -0.053(3) 0.002(2)
C20 0.151(4) 0.057(2) 0.161(5) -0.019(3) -0.075(4) 0.012(2)
C21 0.182(5) 0.059(3) 0.140(4) -0.020(3) -0.064(4) 0.002(3)
C22 0.185(5) 0.055(2) 0.141(4) -0.009(2) -0.085(4) 0.004(3)
N23 0.131(3) 0.0508(19) 0.126(3) -0.013(2) -0.053(3) -0.0002(19)
C23 0.131(3) 0.0508(19) 0.126(3) -0.013(2) -0.053(3) -0.0002(19)
C24 0.242(7) 0.056(3) 0.187(6) -0.017(3) -0.139(6) 0.007(3)
C25 0.289(9) 0.053(3) 0.217(7) -0.010(3) -0.170(7) 0.006(3)
C26 0.087(2) 0.0608(19) 0.0558(19) -0.0094(15) -0.0132(17) 0.0124(16)
C27 0.081(2) 0.0509(19) 0.103(3) 0.0038(18) -0.009(2) 0.0071(16)
C28 0.089(2) 0.0522(19) 0.117(3) 0.006(2) -0.013(2) 0.0099(18)
C29 0.088(2) 0.071(2) 0.067(2) -0.0133(18) -0.0108(19) 0.0172(19)
C30 0.108(3) 0.109(3) 0.061(2) 0.006(2) 0.012(2) 0.036(2)
C31 0.121(3) 0.104(3) 0.053(2) 0.0121(19) 0.014(2) 0.048(3)
C32 0.100(3) 0.070(2) 0.077(2) -0.0137(18) -0.013(2) 0.015(2)
C33 0.086(3) 0.070(2) 0.081(3) -0.0083(18) -0.0065(19) 0.0099(19)
C34 0.087(2) 0.0514(18) 0.077(2) 0.0052(16) 0.000(2) 0.0047(16)
C35 0.083(2) 0.081(2) 0.072(2) 0.0167(19) -0.0068(19) -0.0029(18)
C36 0.087(3) 0.108(3) 0.063(2) 0.018(2) 0.0057(19) -0.002(2)
C37 0.073(2) 0.084(2) 0.077(3) 0.0204(19) 0.0008(19) -0.0027(18)
C38 0.083(2) 0.0428(16) 0.063(2) 0.0095(13) -0.0027(17) -0.0015(14)
N39 0.081(2) 0.0497(17) 0.076(2) 0.0009(14) -0.0028(16) 0.0068(14)
C39 0.081(2) 0.0497(17) 0.076(2) 0.0009(14) -0.0028(16) 0.0068(14)
C40 0.081(2) 0.0433(17) 0.071(2) 0.0048(15) -0.0029(19) 0.0016(14)
C41 0.074(2) 0.0441(17) 0.069(2) 0.0034(14) -0.0050(19) 0.0027(14)
C42 0.088(2) 0.0398(15) 0.0535(18) -0.0056(13) -0.0109(15) 0.0122(14)
C43 0.081(2) 0.073(2) 0.0503(18) -0.0072(15) -0.0071(16) 0.0162(17)
C44 0.076(2) 0.079(2) 0.0533(19) -0.0119(16) -0.0012(16) 0.0142(17)
C45 0.091(2) 0.0553(18) 0.0488(18) -0.0119(14) -0.0025(16) 0.0128(16)
C46 0.107(3) 0.0530(18) 0.0521(19) -0.0027(15) -0.0153(18) 0.0019(17)
C47 0.097(2) 0.0487(17) 0.058(2) -0.0038(15) -0.0168(18) -0.0051(16)
C48 0.091(2) 0.068(2) 0.054(2) -0.0087(18) -0.0060(18) 0.0104(18)
C49 0.090(2) 0.069(2) 0.061(2) -0.0079(18) -0.0055(18) 0.0090(18)
C50 0.088(2) 0.071(2) 0.056(2) -0.0040(16) -0.0024(17) -0.0020(18)
C51 0.115(3) 0.124(4) 0.071(3) 0.002(2) -0.020(2) -0.038(3)
C52 0.114(3) 0.163(5) 0.084(3) 0.027(3) -0.021(3) -0.066(3)
C53 0.101(3) 0.107(3) 0.068(2) 0.018(2) -0.017(2) -0.030(2)
C54 0.079(2) 0.0599(19) 0.066(2) 0.0016(16) -0.0029(17) -0.0060(16)
N55 0.0780(18) 0.0515(16) 0.0594(18) -0.0042(13) -0.0007(15) 0.0014(13)
C55 0.0780(18) 0.0515(16) 0.0594(18) -0.0042(13) -0.0007(15) 0.0014(13)
C56 0.077(2) 0.0505(18) 0.068(2) 0.0026(15) -0.0006(19) -0.0015(15)
C57 0.077(2) 0.0464(18) 0.072(2) 0.0022(15) 0.001(2) -0.0029(15)

loop_
_atom_type_symbol
_atom_type_description
_atom_type_scat_dispersion_real
_atom_type_scat_dispersion_imag
_atom_type_scat_source
C C 0.0033 0.0016 'International Tables Vol C Tables 4.2.6.8 and 6.1.1.4'
H H 0.0000 0.0000 'International Tables Vol C Tables 4.2.6.8 and 6.1.1.4'
N N 0.0061 0.0033 'International Tables Vol C Tables 4.2.6.8 and 6.1.1.4'
O O 0.0106 0.0060 'International Tables Vol C Tables 4.2.6.8 and 6.1.1.4'

loop_
_geom_angle_atom_site_label_1
_geom_angle_atom_site_label_2
_geom_angle_atom_site_label_3
_geom_angle
_geom_angle_site_symmetry_3
O2 C1 H1A 109.5 .
O2 C1 H1B 109.5 .
H1A C1 H1B 109.5 .
O2 C1 H1C 109.5 .
H1A C1 H1C 109.5 .
H1B C1 H1C 109.5 .
C3 O2 C1 118.5(3) .
C8 C3 O2 125.5(4) .
C8 C3 C4 119.0(4) .
O2 C3 C4 115.3(4) .
C5 C4 C3 120.5(4) .
C5 C4 H4 119.8 .
C3 C4 H4 119.8 .
C6 C5 C4 121.6(4) .
C6 C5 H5 119.2 .
C4 C5 H5 119.2 .
C5 C6 C7 115.8(3) .
C5 C6 C9 123.1(3) .
C7 C6 C9 120.8(3) .
C6 C7 C8 124.0(3) .
C6 C7 H7 118.0 .
C8 C7 H7 118.0 .
C3 C8 C7 118.8(3) .
C3 C8 H8 120.6 .
C7 C8 H8 120.6 .
C42 C9 C6 112.0(3) .
C42 C9 C10 104.2(2) .
C6 C9 C10 113.0(2) .
C42 C9 C26 111.0(3) .
C6 C9 C26 105.6(2) .
C10 C9 C26 111.0(3) .
C15 C10 C11 116.8(3) .
C15 C10 C9 124.5(3) .
C11 C10 C9 118.3(3) .
C12 C11 C10 121.8(3) .
C12 C11 H11 119.1 .
C10 C11 H11 119.1 .
C13 C12 C11 121.1(3) .
C13 C12 H12 119.4 .
C11 C12 H12 119.4 .
C12 C13 C14 117.9(3) .
C12 C13 C16 121.4(3) .
C14 C13 C16 120.8(3) .
C13 C14 C15 121.0(4) .
C13 C14 H14 119.5 .
C15 C14 H14 119.5 .
C10 C15 C14 121.4(3) .
C10 C15 H15 119.3 .
C14 C15 H15 119.3 .
C17 C16 C13 179.5(5) .
C16 C17 C18 174.7(4) .
C23 C18 C19 120.8(3) .
N23 C18 C19 120.8(3) .
C23 C18 C17 116.7(3) .
N23 C18 C17 116.7(3) .
C19 C18 C17 122.5(4) .
C18 C19 C20 120.5(4) .
C18 C19 H19 119.7 .
C20 C19 H19 119.7 .
C21 C20 C19 118.7(4) .
C21 C20 H20 120.6 .
C19 C20 H20 120.6 .
C20 C21 C22 120.6(4) .
C20 C21 H21 119.7 .
C22 C21 H21 119.7 .
C21 C22 C23 120.4(4) .
C21 C22 N23 120.4(4) .
C21 C22 C24 122.0(4) .
C23 C22 C24 117.6(4) .
N23 C22 C24 117.6(4) .
C18 N23 C22 118.9(4) .
C18 C23 C22 118.9(4) .
C18 C23 H23 120.6 .
C22 C23 H23 120.6 .
C25 C24 C22 178.6(9) .
C24 C25 C25 176.9(9) 4_654
C31 C26 C27 117.1(3) .
C31 C26 C9 119.0(3) .
C27 C26 C9 123.8(3) .
C28 C27 C26 120.7(4) .
C28 C27 H27 119.6 .
C26 C27 H27 119.6 .
C29 C28 C27 121.6(3) .
C29 C28 H28 119.2 .
C27 C28 H28 119.2 .
C28 C29 C30 117.3(3) .
C28 C29 C32 123.1(3) .
C30 C29 C32 119.6(4) .
C31 C30 C29 120.9(4) .
C31 C30 H30 119.5 .
C29 C30 H30 119.5 .
C30 C31 C26 121.8(4) .
C30 C31 H31 119.1 .
C26 C31 H31 119.1 .
C33 C32 C29 174.1(4) .
C32 C33 C34 176.7(4) .
C35 C34 C39 120.5(3) .
C35 C34 N39 120.5(3) .
C35 C34 C33 121.0(3) .
C39 C34 C33 118.5(3) .
N39 C34 C33 118.5(3) .
C36 C35 C34 120.1(4) .
C36 C35 H35 119.9 .
C34 C35 H35 119.9 .
C35 C36 C37 119.6(4) .
C35 C36 H36 120.2 .
C37 C36 H36 120.2 .
C38 C37 C36 119.8(3) .
C38 C37 H37 120.1 .
C36 C37 H37 120.1 .
C39 C38 C37 121.5(3) .
N39 C38 C37 121.5(3) .
C39 C38 C40 119.0(3) .
N39 C38 C40 119.0(3) .
C37 C38 C40 119.5(3) .
C38 N39 C34 118.5(3) .
C38 C39 C34 118.5(3) .
C38 C39 H39 120.8 .
C34 C39 H39 120.8 .
C41 C40 C38 176.3(3) .
C40 C41 C57 176.5(3) 4_654
C43 C42 C47 117.4(3) .
C43 C42 C9 124.2(3) .
C47 C42 C9 118.3(3) .
C42 C43 C44 121.2(3) .
C42 C43 H43 119.4 .
C44 C43 H43 119.4 .
C45 C44 C43 120.9(3) .
C45 C44 H44 119.6 .
C43 C44 H44 119.6 .
C44 C45 C46 118.3(3) .
C44 C45 C48 122.8(3) .
C46 C45 C48 118.8(3) .
C47 C46 C45 120.7(3) .
C47 C46 H46 119.7 .
C45 C46 H46 119.7 .
C46 C47 C42 121.3(3) .
C46 C47 H47 119.4 .
C42 C47 H47 119.4 .
C49 C48 C45 173.0(4) .
C48 C49 C50 171.1(4) .
C55 C50 C51 120.0(3) .
N55 C50 C51 120.0(3) .
C55 C50 C49 117.1(3) .
N55 C50 C49 117.1(3) .
C51 C50 C49 122.9(3) .
C50 C51 C52 119.7(4) .
C50 C51 H51 120.2 .
C52 C51 H51 120.2 .
C53 C52 C51 120.1(4) .
C53 C52 H52 120.0 .
C51 C52 H52 120.0 .
C52 C53 C54 120.2(4) .
C52 C53 H53 119.9 .
C54 C53 H53 119.9 .
C55 C54 C53 119.5(3) .
N55 C54 C53 119.5(3) .
C55 C54 C56 119.6(3) .
N55 C54 C56 119.6(3) .
C53 C54 C56 120.9(3) .
C54 N55 C50 120.5(3) .
C54 C55 C50 120.5(3) .
C54 C55 H55 119.8 .
C50 C55 H55 119.8 .
C57 C56 C54 177.1(3) .
C56 C57 C41 175.5(3) 4_654

loop_
_geom_bond_atom_site_label_1
_geom_bond_atom_site_label_2
_geom_bond_distance
_geom_bond_site_symmetry_2
C1 O2 1.405(5) .
C1 H1A 0.9800 .
C1 H1B 0.9800 .
C1 H1C 0.9800 .
O2 C3 1.367(5) .
C3 C8 1.337(5) .
C3 C4 1.381(7) .
C4 C5 1.376(6) .
C4 H4 0.9500 .
C5 C6 1.358(5) .
C5 H5 0.9500 .
C6 C7 1.362(5) .
C6 C9 1.539(4) .
C7 C8 1.383(4) .
C7 H7 0.9500 .
C8 H8 0.9500 .
C9 C42 1.540(5) .
C9 C10 1.542(4) .
C9 C26 1.558(5) .
C10 C15 1.359(5) .
C10 C11 1.394(5) .
C11 C12 1.370(5) .
C11 H11 0.9500 .
C12 C13 1.367(5) .
C12 H12 0.9500 .
C13 C14 1.372(5) .
C13 C16 1.438(5) .
C14 C15 1.397(6) .
C14 H14 0.9500 .
C15 H15 0.9500 .
C16 C17 1.201(5) .
C17 C18 1.429(5) .
C18 C23 1.351(5) .
C18 N23 1.351(5) .
C18 C19 1.377(6) .
C19 C20 1.388(6) .
C19 H19 0.9500 .
C20 C21 1.358(6) .
C20 H20 0.9500 .
C21 C22 1.380(6) .
C21 H21 0.9500 .
C22 C23 1.391(5) .
C22 N23 1.391(5) .
C22 C24 1.413(7) .
C23 H23 0.9500 .
C24 C25 1.212(7) .
C25 C25 1.365(12) 4_654
C26 C31 1.377(5) .
C26 C27 1.385(5) .
C27 C28 1.378(5) .
C27 H27 0.9500 .
C28 C29 1.372(5) .
C28 H28 0.9500 .
C29 C30 1.386(5) .
C29 C32 1.437(6) .
C30 C31 1.366(5) .
C30 H30 0.9500 .
C31 H31 0.9500 .
C32 C33 1.197(5) .
C33 C34 1.424(6) .
C34 C35 1.381(5) .
C34 C39 1.400(5) .
C34 N39 1.400(5) .
C35 C36 1.377(5) .
C35 H35 0.9500 .
C36 C37 1.387(5) .
C36 H36 0.9500 .
C37 C38 1.381(5) .
C37 H37 0.9500 .
C38 C39 1.365(5) .
C38 N39 1.365(5) .
C38 C40 1.452(5) .
C39 H39 0.9500 .
C40 C41 1.190(5) .
C41 C57 1.372(5) 4_654
C42 C43 1.373(5) .
C42 C47 1.396(4) .
C43 C44 1.385(5) .
C43 H43 0.9500 .
C44 C45 1.376(4) .
C44 H44 0.9500 .
C45 C46 1.382(5) .
C45 C48 1.420(5) .
C46 C47 1.372(5) .
C46 H46 0.9500 .
C47 H47 0.9500 .
C48 C49 1.200(5) .
C49 C50 1.429(5) .
C50 C55 1.366(4) .
C50 N55 1.366(4) .
C50 C51 1.378(6) .
C51 C52 1.384(6) .
C51 H51 0.9500 .
C52 C53 1.351(6) .
C52 H52 0.9500 .
C53 C54 1.395(5) .
C53 H53 0.9500 .
C54 C55 1.364(4) .
C54 N55 1.364(4) .
C54 C56 1.434(5) .
C55 H55 0.9500 .
C56 C57 1.208(5) .
C57 C41 1.372(5) 4_654

loop_
_geom_torsion_atom_site_label_1
_geom_torsion_atom_site_label_2
_geom_torsion_atom_site_label_3
_geom_torsion_atom_site_label_4
_geom_torsion
C1 O2 C3 C8 -4.5(9)
C1 O2 C3 C4 -179.5(7)
C8 C3 C4 C5 6.6(13)
O2 C3 C4 C5 -178.1(8)
C3 C4 C5 C6 -4.4(14)
C4 C5 C6 C7 -1.3(10)
C4 C5 C6 C9 -175.5(7)
C5 C6 C7 C8 4.9(6)
C9 C6 C7 C8 179.2(3)
O2 C3 C8 C7 -178.0(5)
C4 C3 C8 C7 -3.1(9)
C6 C7 C8 C3 -2.7(6)
C5 C6 C9 C42 -122.8(5)
C7 C6 C9 C42 63.3(4)
C5 C6 C9 C10 -5.5(6)
C7 C6 C9 C10 -179.4(3)
C5 C6 C9 C26 116.2(5)
C7 C6 C9 C26 -57.7(4)
C42 C9 C10 C15 -117.2(4)
C6 C9 C10 C15 120.9(4)
C26 C9 C10 C15 2.4(5)
C42 C9 C10 C11 55.6(4)
C6 C9 C10 C11 -66.2(4)
C26 C9 C10 C11 175.2(3)
C15 C10 C11 C12 -0.9(5)
C9 C10 C11 C12 -174.3(3)
C10 C11 C12 C13 0.1(6)
C11 C12 C13 C14 0.1(6)
C11 C12 C13 C16 178.6(4)
C12 C13 C14 C15 0.5(7)
C16 C13 C14 C15 -178.0(4)
C11 C10 C15 C14 1.5(6)
C9 C10 C15 C14 174.5(4)
C13 C14 C15 C10 -1.4(7)
C23 C18 C19 C20 0.3(8)
N23 C18 C19 C20 0.3(8)
C17 C18 C19 C20 -179.5(5)
C18 C19 C20 C21 0.4(9)
C19 C20 C21 C22 -1.7(10)
C20 C21 C22 C23 2.3(10)
C20 C21 C22 N23 2.3(10)
C20 C21 C22 C24 -176.5(7)
C19 C18 N23 C22 0.2(8)
C17 C18 N23 C22 180.0(5)
C21 C22 N23 C18 -1.5(9)
C24 C22 N23 C18 177.4(6)
C19 C18 C23 C22 0.2(8)
C17 C18 C23 C22 180.0(5)
C21 C22 C23 C18 -1.5(9)
C24 C22 C23 C18 177.4(6)
C42 C9 C26 C31 -178.6(3)
C6 C9 C26 C31 -56.9(4)
C10 C9 C26 C31 66.0(4)
C42 C9 C26 C27 -0.6(4)
C6 C9 C26 C27 121.1(3)
C10 C9 C26 C27 -116.0(3)
C31 C26 C27 C28 -5.2(5)
C9 C26 C27 C28 176.8(3)
C26 C27 C28 C29 -0.4(6)
C27 C28 C29 C30 4.7(6)
C27 C28 C29 C32 -173.3(3)
C28 C29 C30 C31 -3.4(6)
C32 C29 C30 C31 174.7(4)
C29 C30 C31 C26 -2.3(7)
C27 C26 C31 C30 6.5(6)
C9 C26 C31 C30 -175.4(4)
C39 C34 C35 C36 0.6(5)
N39 C34 C35 C36 0.6(5)
C33 C34 C35 C36 -178.3(4)
C34 C35 C36 C37 -0.1(6)
C35 C36 C37 C38 -0.2(6)
C36 C37 C38 C39 -0.1(5)
C36 C37 C38 N39 -0.1(5)
C36 C37 C38 C40 179.9(3)
C37 C38 N39 C34 0.7(4)
C40 C38 N39 C34 -179.4(3)
C35 C34 N39 C38 -0.9(5)
C33 C34 N39 C38 178.0(3)
C37 C38 C39 C34 0.7(4)
C40 C38 C39 C34 -179.4(3)
C35 C34 C39 C38 -0.9(5)
C33 C34 C39 C38 178.0(3)
C6 C9 C42 C43 1.0(4)
C10 C9 C42 C43 -121.5(3)
C26 C9 C42 C43 118.9(3)
C6 C9 C42 C47 179.0(3)
C10 C9 C42 C47 56.4(3)
C26 C9 C42 C47 -63.2(3)
C47 C42 C43 C44 3.7(4)
C9 C42 C43 C44 -178.3(3)
C42 C43 C44 C45 0.0(5)
C43 C44 C45 C46 -3.2(5)
C43 C44 C45 C48 174.2(3)
C44 C45 C46 C47 2.6(5)
C48 C45 C46 C47 -174.9(3)
C45 C46 C47 C42 1.2(5)
C43 C42 C47 C46 -4.3(4)
C9 C42 C47 C46 177.6(3)
C55 C50 C51 C52 0.6(7)
N55 C50 C51 C52 0.6(7)
C49 C50 C51 C52 -179.8(5)
C50 C51 C52 C53 -0.1(9)
C51 C52 C53 C54 -0.1(8)
C52 C53 C54 C55 -0.2(7)
C52 C53 C54 N55 -0.2(7)
C52 C53 C54 C56 -179.9(4)
C53 C54 N55 C50 0.7(5)
C56 C54 N55 C50 -179.6(3)
C51 C50 N55 C54 -1.0(5)
C49 C50 N55 C54 179.4(3)
C53 C54 C55 C50 0.7(5)
C56 C54 C55 C50 -179.6(3)
C51 C50 C55 C54 -1.0(5)
C49 C50 C55 C54 179.4(3)

loop_
_platon_squeeze_void_nr
_platon_squeeze_void_average_x
_platon_squeeze_void_average_y
_platon_squeeze_void_average_z
_platon_squeeze_void_volume
_platon_squeeze_void_count_electrons
_platon_squeeze_void_content
1 0.000 -0.010 -0.001 2419 220 ' '
2 0.500 -0.007 0.353 2419 221 ' '
